data_1547035
loop_
_publ_author_name
'Shao, Hui'
'Bao, Wen'
'Jing, Ze-Ran'
'Wang, Yun-Peng'
'Zhang, Fu-Min'
'Wang, Shao-Hua'
'Tu, Yong-Qiang'

_publ_section_title
;
 Construction of the [6,5,7,5] Tetracyclic Core of Calyciphylline A Type
 Alkaloids via a Tandem Semipinacol Rearrangement/Nicholas Reaction.
;
_journal_issue 17
_journal_name_full 'Organic letters'
_journal_page_first 4648
_journal_page_last 4651
_journal_paper_doi 10.1021/acs.orglett.7b02274
_journal_volume 19
_journal_year 2017
_chemical_formula_moiety 'C16 H22 O4'
_chemical_formula_sum 'C16 H22 O4'
_chemical_formula_weight 278.33
_space_group_crystal_system monoclinic
_space_group_IT_number 14
_space_group_name_Hall '-P 2yn'
_space_group_name_H-M_alt 'P 1 21/n 1'
_symmetry_space_group_name_Hall '-P 2yn'
_symmetry_space_group_name_H-M 'P 1 21/n 1'
_atom_sites_solution_hydrogens geom
_atom_sites_solution_primary direct
_audit_creation_date 2017-05-10
_audit_creation_method
;
Olex2 1.2
(compiled 2017.03.28 svn.r3405 for OlexSys, GUI svn.r5335)
;
_cell_angle_alpha 90
_cell_angle_beta 114.177(10)
_cell_angle_gamma 90
_cell_formula_units_Z 4
_cell_length_a 10.7343(9)
_cell_length_b 13.3055(8)
_cell_length_c 11.7856(11)
_cell_measurement_reflns_used 715
_cell_measurement_temperature 292.53(10)
_cell_measurement_theta_max 23.9640
_cell_measurement_theta_min 3.6980
_cell_volume 1535.6(2)
_computing_cell_refinement
;
CrysAlisPro, Agilent Technologies,
Version 1.171.36.28 (release 01-02-2013 CrysAlis171 .NET)
(compiled Feb  1 2013,16:14:44)
;
_computing_data_collection
;
CrysAlisPro, Agilent Technologies,
Version 1.171.36.28 (release 01-02-2013 CrysAlis171 .NET)
(compiled Feb  1 2013,16:14:44)
;
_computing_data_reduction
;
CrysAlisPro, Agilent Technologies,
Version 1.171.36.28 (release 01-02-2013 CrysAlis171 .NET)
(compiled Feb  1 2013,16:14:44)
;
_computing_molecular_graphics 'Olex2 (Dolomanov et al., 2009)'
_computing_publication_material 'Olex2 (Dolomanov et al., 2009)'
_computing_structure_refinement 'ShelXL (Sheldrick, 2015)'
_computing_structure_solution 'ShelXS (Sheldrick, 2008)'
_diffrn_ambient_temperature 292.53(10)
_diffrn_detector_area_resol_mean 16.0733
_diffrn_measured_fraction_theta_full 0.998
_diffrn_measured_fraction_theta_max 0.998
_diffrn_measurement_details
;
#__ type_ start__ end____ width___ exp.time_
  1 omega   58.00   92.50   1.5000    4.0000
omega____ theta____ kappa____ phi______ frames
    -       22.7867   57.0000  -60.0000 23

#__ type_ start__ end____ width___ exp.time_
  2 omega  -18.00   67.50   1.5000    4.0000
omega____ theta____ kappa____ phi______ frames
    -       22.7867  -99.0000  -90.0000 57

#__ type_ start__ end____ width___ exp.time_
  3 omega   -1.00   92.00   1.5000    4.0000
omega____ theta____ kappa____ phi______ frames
    -       22.7867   77.0000   30.0000 62
;
_diffrn_measurement_device_type 'SuperNova, Dual, Cu at zero, Eos'
_diffrn_measurement_method '\w scans'
_diffrn_orient_matrix_UB_11 -0.0474466000
_diffrn_orient_matrix_UB_12 -0.0369906000
_diffrn_orient_matrix_UB_13 0.0003211000
_diffrn_orient_matrix_UB_21 -0.0486755000
_diffrn_orient_matrix_UB_22 0.0381477000
_diffrn_orient_matrix_UB_23 -0.0067445000
_diffrn_orient_matrix_UB_31 -0.0250367000
_diffrn_orient_matrix_UB_32 -0.0040734000
_diffrn_orient_matrix_UB_33 -0.0656289000
_diffrn_radiation_monochromator mirror
_diffrn_radiation_type MoK\a
_diffrn_radiation_wavelength 0.71073
_diffrn_reflns_av_R_equivalents 0.0425
_diffrn_reflns_av_unetI/netI 0.0910
_diffrn_reflns_Laue_measured_fraction_full 0.998
_diffrn_reflns_Laue_measured_fraction_max 0.998
_diffrn_reflns_limit_h_max 13
_diffrn_reflns_limit_h_min -9
_diffrn_reflns_limit_k_max 16
_diffrn_reflns_limit_k_min -14
_diffrn_reflns_limit_l_max 13
_diffrn_reflns_limit_l_min -14
_diffrn_reflns_number 5425
_diffrn_reflns_point_group_measured_fraction_full 0.998
_diffrn_reflns_point_group_measured_fraction_max 0.998
_diffrn_reflns_theta_full 25.242
_diffrn_reflns_theta_max 26.020
_diffrn_reflns_theta_min 3.339
_diffrn_source 'SuperNova (Mo) X-ray Source'
_exptl_absorpt_coefficient_mu 0.085
_exptl_absorpt_correction_T_max 1.00000
_exptl_absorpt_correction_T_min 0.49103
_exptl_absorpt_correction_type multi-scan
_exptl_absorpt_process_details
;
CrysAlisPro, Agilent Technologies,
Version 1.171.36.28 (release 01-02-2013 CrysAlis171 .NET)
(compiled Feb  1 2013,16:14:44)
Empirical absorption correction using spherical harmonics,
 implemented in SCALE3 ABSPACK scaling algorithm.
;
_exptl_crystal_colour
;
;
_exptl_crystal_density_diffrn 1.204
_exptl_crystal_description
;
;
_exptl_crystal_F_000 600
_refine_diff_density_max 0.170
_refine_diff_density_min -0.176
_refine_diff_density_rms 0.042
_refine_ls_extinction_method none
_refine_ls_goodness_of_fit_ref 1.003
_refine_ls_hydrogen_treatment constr
_refine_ls_matrix_type full
_refine_ls_number_parameters 192
_refine_ls_number_reflns 3024
_refine_ls_number_restraints 0
_refine_ls_restrained_S_all 1.003
_refine_ls_R_factor_all 0.1323
_refine_ls_R_factor_gt 0.0616
_refine_ls_shift/su_max 0.000
_refine_ls_shift/su_mean 0.000
_refine_ls_structure_factor_coef Fsqd
_refine_ls_weighting_details 'w=1/[\s^2^(Fo^2^)+(0.0507P)^2^] where P=(Fo^2^+2Fc^2^)/3'
_refine_ls_weighting_scheme calc
_refine_ls_wR_factor_gt 0.1209
_refine_ls_wR_factor_ref 0.1612
_reflns_Friedel_coverage 0.000
_reflns_number_gt 1540
_reflns_number_total 3024
_reflns_threshold_expression 'I > 2\s(I)'
_cod_data_source_file ol7b02274_si_004.cif
_cod_data_source_block shaoh_0508_2
_cod_database_code 1547035
_shelx_shelxl_version_number 2014/7
_chemical_oxdiff_formula 'C H O N'
_shelx_space_group_comment
;
The symmetry employed for this shelxl refinement is uniquely defined
by the following loop, which should always be used as a source of
symmetry information in preference to the above space-group names.
They are only intended as comments.
;
_reflns_odcompleteness_completeness 99.70
_reflns_odcompleteness_iscentric 1
_reflns_odcompleteness_theta 26.32
_olex2_refinement_description
;
1. Fixed Uiso
 At 1.2 times of:
  All C(H) groups, All C(H,H) groups, All C(H,H,H,H) groups
 At 1.5 times of:
  All C(H,H,H) groups
2. Others
 Fixed Sof: H8AA(0.65) H8AB(0.65) H8BC(0.35) H8BD(0.35) H10A(0.65) H10B(0.65)
 H10C(0.35) H10D(0.35) C9(0.65) H9A(0.65) H9B(0.65) C9'(0.35) H9'A(0.35)
 H9'B(0.35)
3.a Ternary CH refined with riding coordinates:
 C5(H5)
3.b Secondary CH2 refined with riding coordinates:
 C3(H3A,H3B), C4(H4A,H4B), C8(H8AA,H8AB), C8(H8BC,H8BD), C10(H10A,H10B),
 C10(H10C,H10D), C11(H11A,H11B), C15(H15A,H15B), C9(H9A,H9B), C9'(H9'A,H9'B)
3.c Idealised Me refined as rotating group:
 C14(H14A,H14B,H14C), C16(H16A,H16B,H16C)
3.d :
 C13(H13)
;
_olex2_date_sample_data_collection 2017-05-09
_olex2_submission_special_instructions 'No special instructions were received'

loop_
_space_group_symop_operation_xyz
'x, y, z'
'-x+1/2, y+1/2, -z+1/2'
'-x, -y, -z'
'x-1/2, -y-1/2, z-1/2'

loop_
_atom_site_label
_atom_site_type_symbol
_atom_site_fract_x
_atom_site_fract_y
_atom_site_fract_z
_atom_site_U_iso_or_equiv
_atom_site_adp_type
_atom_site_occupancy
_atom_site_site_symmetry_order
_atom_site_calc_flag
_atom_site_refinement_flags_posn
_atom_site_refinement_flags_occupancy
_atom_site_disorder_assembly
_atom_site_disorder_group
O1 O 1.33608(18) 0.16458(14) 0.75171(18) 0.0551(6) Uani 1 1 d . . . .
O2 O 1.18906(19) 0.31867(14) 0.87130(18) 0.0538(6) Uani 1 1 d . . . .
O3 O 0.86073(19) 0.23367(14) 0.76714(18) 0.0522(6) Uani 1 1 d . . . .
O4 O 0.6697(2) 0.12956(17) 0.6799(3) 0.0754(7) Uani 1 1 d . . . .
C1 C 1.1151(2) 0.23064(18) 0.6211(2) 0.0350(6) Uani 1 1 d . . . .
C2 C 1.2134(3) 0.15769(19) 0.7153(3) 0.0412(7) Uani 1 1 d . . . .
C3 C 1.1488(3) 0.0742(2) 0.7578(3) 0.0530(8) Uani 1 1 d . . . .
H3A H 1.2192 0.0375 0.8245 0.064 Uiso 1 1 calc R . . .
H3B H 1.1045 0.0279 0.6894 0.064 Uiso 1 1 calc R . . .
C4 C 1.0438(3) 0.1133(2) 0.8036(3) 0.0524(8) Uani 1 1 d . . . .
H4A H 0.9944 0.0569 0.8172 0.063 Uiso 1 1 calc R . . .
H4B H 1.0909 0.1473 0.8826 0.063 Uiso 1 1 calc R . . .
C5 C 0.9430(3) 0.18539(19) 0.7122(3) 0.0404(7) Uani 1 1 d . . . .
H5 H 0.8831 0.1479 0.6384 0.048 Uiso 1 1 calc R . . .
C6 C 1.0118(2) 0.27265(17) 0.6711(2) 0.0334(6) Uani 1 1 d . . . .
C7 C 1.0851(3) 0.34110(19) 0.7834(3) 0.0391(7) Uani 1 1 d . . . .
C8 C 1.0114(3) 0.4386(2) 0.7688(3) 0.0568(9) Uani 1 1 d . . . .
H8AA H 1.0657 0.4933 0.7586 0.068 Uiso 0.65 1 calc R P A 1
H8AB H 0.9930 0.4521 0.8413 0.068 Uiso 0.65 1 calc R P A 1
H8BC H 1.0747 0.4934 0.8054 0.068 Uiso 0.35 1 calc R P B 2
H8BD H 0.9466 0.4359 0.8068 0.068 Uiso 0.35 1 calc R P B 2
C10 C 0.9015(3) 0.34208(19) 0.5780(2) 0.0446(7) Uani 1 1 d . . . .
H10A H 0.9326 0.3683 0.5173 0.054 Uiso 0.65 1 calc R P C 1
H10B H 0.8178 0.3048 0.5342 0.054 Uiso 0.65 1 calc R P C 1
H10C H 0.8115 0.3239 0.5720 0.054 Uiso 0.35 1 calc R P D 2
H10D H 0.9020 0.3371 0.4960 0.054 Uiso 0.35 1 calc R P D 2
C11 C 1.0367(3) 0.1711(2) 0.4975(3) 0.0477(8) Uani 1 1 d . . . .
H11A H 0.9717 0.1262 0.5091 0.057 Uiso 1 1 calc R . . .
H11B H 0.9855 0.2183 0.4323 0.057 Uiso 1 1 calc R . . .
C12 C 1.1268(3) 0.1120(2) 0.4571(3) 0.0478(8) Uani 1 1 d . . . .
C13 C 1.1992(3) 0.0633(2) 0.4286(3) 0.0683(10) Uani 1 1 d . . . .
H13 H 1.2572 0.0243 0.4058 0.082 Uiso 1 1 calc R . . .
C14 C 1.1977(3) 0.31459(19) 0.5951(3) 0.0519(8) Uani 1 1 d . . . .
H14A H 1.1367 0.3600 0.5344 0.078 Uiso 1 1 calc GR . . .
H14B H 1.2595 0.2858 0.5640 0.078 Uiso 1 1 calc GR . . .
H14C H 1.2486 0.3505 0.6707 0.078 Uiso 1 1 calc GR . . .
C15 C 0.7664(3) 0.1697(2) 0.7870(3) 0.0673(10) Uani 1 1 d . . . .
H15A H 0.8162 0.1152 0.8414 0.081 Uiso 1 1 calc R . . .
H15B H 0.7207 0.2073 0.8293 0.081 Uiso 1 1 calc R . . .
C16 C 0.5683(4) 0.1995(3) 0.6101(4) 0.0985(14) Uani 1 1 d . . . .
H16A H 0.5040 0.1676 0.5363 0.148 Uiso 1 1 calc GR . . .
H16B H 0.6102 0.2551 0.5874 0.148 Uiso 1 1 calc GR . . .
H16C H 0.5217 0.2233 0.6592 0.148 Uiso 1 1 calc GR . . .
C9 C 0.8763(6) 0.4281(4) 0.6516(6) 0.0549(16) Uani 0.65 1 d . P E 1
H9A H 0.8012 0.4123 0.6743 0.066 Uiso 0.65 1 calc R P E 1
H9B H 0.8552 0.4898 0.6035 0.066 Uiso 0.65 1 calc R P E 1
C9' C 0.9398(11) 0.4502(8) 0.6306(11) 0.060(3) Uani 0.35 1 d . P E 2
H9'A H 0.9994 0.4818 0.5977 0.071 Uiso 0.35 1 calc R P E 2
H9'B H 0.8584 0.4911 0.6088 0.071 Uiso 0.35 1 calc R P E 2

loop_
_atom_site_aniso_label
_atom_site_aniso_U_11
_atom_site_aniso_U_22
_atom_site_aniso_U_33
_atom_site_aniso_U_23
_atom_site_aniso_U_13
_atom_site_aniso_U_12
O1 0.0332(11) 0.0659(14) 0.0590(14) -0.0068(11) 0.0114(10) 0.0079(10)
O2 0.0465(12) 0.0601(13) 0.0440(13) -0.0086(10) 0.0075(10) -0.0015(10)
O3 0.0514(12) 0.0567(12) 0.0630(14) -0.0122(10) 0.0381(11) -0.0109(10)
O4 0.0569(15) 0.0789(16) 0.106(2) -0.0208(15) 0.0488(15) -0.0210(13)
C1 0.0302(14) 0.0355(15) 0.0373(16) -0.0014(12) 0.0119(12) 0.0009(11)
C2 0.0384(16) 0.0372(16) 0.0470(18) -0.0070(14) 0.0166(13) 0.0012(13)
C3 0.0500(18) 0.0391(17) 0.062(2) 0.0055(15) 0.0144(15) 0.0055(14)
C4 0.0585(19) 0.0445(18) 0.057(2) 0.0077(15) 0.0261(17) -0.0060(14)
C5 0.0380(15) 0.0395(16) 0.0464(18) -0.0038(13) 0.0200(13) -0.0065(12)
C6 0.0320(14) 0.0314(14) 0.0347(15) -0.0006(12) 0.0115(12) 0.0002(11)
C7 0.0374(15) 0.0400(16) 0.0417(17) -0.0026(13) 0.0180(14) -0.0055(12)
C8 0.058(2) 0.0414(18) 0.073(2) -0.0119(17) 0.0286(18) -0.0009(15)
C10 0.0366(15) 0.0518(18) 0.0406(17) 0.0044(14) 0.0109(13) 0.0089(13)
C11 0.0419(16) 0.0558(19) 0.0427(18) -0.0111(15) 0.0147(14) 0.0017(14)
C12 0.0432(17) 0.0504(19) 0.0494(19) -0.0108(15) 0.0185(15) -0.0053(14)
C13 0.055(2) 0.074(2) 0.081(3) -0.027(2) 0.0339(19) -0.0034(18)
C14 0.0520(18) 0.0487(18) 0.066(2) 0.0029(16) 0.0351(16) -0.0027(14)
C15 0.063(2) 0.077(2) 0.078(3) 0.007(2) 0.046(2) -0.0044(19)
C16 0.054(2) 0.146(4) 0.098(3) 0.007(3) 0.033(2) -0.005(3)
C9 0.062(4) 0.045(3) 0.065(4) 0.002(3) 0.032(3) 0.018(3)
C9' 0.063(8) 0.051(7) 0.056(7) 0.006(5) 0.016(6) 0.028(6)

loop_
_atom_type_symbol
_atom_type_description
_atom_type_scat_dispersion_real
_atom_type_scat_dispersion_imag
_atom_type_scat_source
C C 0.0033 0.0016 'International Tables Vol C Tables 4.2.6.8 and 6.1.1.4'
H H 0.0000 0.0000 'International Tables Vol C Tables 4.2.6.8 and 6.1.1.4'
O O 0.0106 0.0060 'International Tables Vol C Tables 4.2.6.8 and 6.1.1.4'

loop_
_geom_angle_atom_site_label_1
_geom_angle_atom_site_label_2
_geom_angle_atom_site_label_3
_geom_angle
C15 O3 C5 114.7(2)
C15 O4 C16 113.1(3)
C2 C1 C6 109.9(2)
C2 C1 C11 107.62(19)
C2 C1 C14 108.9(2)
C6 C1 C11 109.79(19)
C14 C1 C6 112.0(2)
C14 C1 C11 108.5(2)
O1 C2 C1 122.5(2)
O1 C2 C3 121.5(2)
C3 C2 C1 115.9(2)
C2 C3 H3A 109.2
C2 C3 H3B 109.2
C2 C3 C4 112.0(2)
H3A C3 H3B 107.9
C4 C3 H3A 109.2
C4 C3 H3B 109.2
C3 C4 H4A 109.1
C3 C4 H4B 109.1
H4A C4 H4B 107.9
C5 C4 C3 112.4(2)
C5 C4 H4A 109.1
C5 C4 H4B 109.1
O3 C5 C4 110.7(2)
O3 C5 H5 109.0
O3 C5 C6 105.25(19)
C4 C5 H5 109.0
C4 C5 C6 113.7(2)
C6 C5 H5 109.0
C5 C6 C1 110.63(19)
C7 C6 C1 110.28(19)
C7 C6 C5 108.4(2)
C7 C6 C10 103.36(19)
C10 C6 C1 113.7(2)
C10 C6 C5 110.1(2)
O2 C7 C6 124.1(2)
O2 C7 C8 125.0(3)
C8 C7 C6 110.9(2)
C7 C8 H8AA 110.4
C7 C8 H8AB 110.4
C7 C8 H8BC 111.1
C7 C8 H8BD 111.1
C7 C8 C9 106.5(3)
C7 C8 C9' 103.1(5)
H8AA C8 H8AB 108.6
H8BC C8 H8BD 109.1
C9 C8 H8AA 110.4
C9 C8 H8AB 110.4
C9' C8 H8BC 111.1
C9' C8 H8BD 111.1
C6 C10 H10A 110.1
C6 C10 H10B 110.1
C6 C10 H10C 110.6
C6 C10 H10D 110.6
C6 C10 C9' 105.6(4)
H10A C10 H10B 108.5
H10C C10 H10D 108.7
C9 C10 C6 107.8(3)
C9 C10 H10A 110.1
C9 C10 H10B 110.1
C9' C10 H10C 110.6
C9' C10 H10D 110.6
C1 C11 H11A 108.9
C1 C11 H11B 108.9
H11A C11 H11B 107.7
C12 C11 C1 113.4(2)
C12 C11 H11A 108.9
C12 C11 H11B 108.9
C13 C12 C11 177.7(3)
C12 C13 H13 180.0
C1 C14 H14A 109.5
C1 C14 H14B 109.5
C1 C14 H14C 109.5
H14A C14 H14B 109.5
H14A C14 H14C 109.5
H14B C14 H14C 109.5
O3 C15 H15A 108.8
O3 C15 H15B 108.8
O4 C15 O3 113.9(3)
O4 C15 H15A 108.8
O4 C15 H15B 108.8
H15A C15 H15B 107.7
O4 C16 H16A 109.5
O4 C16 H16B 109.5
O4 C16 H16C 109.5
H16A C16 H16B 109.5
H16A C16 H16C 109.5
H16B C16 H16C 109.5
C8 C9 H9A 110.8
C8 C9 H9B 110.8
C10 C9 C8 104.8(4)
C10 C9 H9A 110.8
C10 C9 H9B 110.8
H9A C9 H9B 108.9
C8 C9' C10 105.8(7)
C8 C9' H9'A 110.6
C8 C9' H9'B 110.6
C10 C9' H9'A 110.6
C10 C9' H9'B 110.6
H9'A C9' H9'B 108.7

loop_
_geom_bond_atom_site_label_1
_geom_bond_atom_site_label_2
_geom_bond_distance
O1 C2 1.210(3)
O2 C7 1.208(3)
O3 C5 1.442(3)
O3 C15 1.414(3)
O4 C15 1.372(4)
O4 C16 1.412(4)
C1 C2 1.526(3)
C1 C6 1.557(3)
C1 C11 1.567(3)
C1 C14 1.533(3)
C2 C3 1.500(4)
C3 H3A 0.9700
C3 H3B 0.9700
C3 C4 1.526(4)
C4 H4A 0.9700
C4 H4B 0.9700
C4 C5 1.515(4)
C5 H5 0.9800
C5 C6 1.556(3)
C6 C7 1.532(3)
C6 C10 1.548(3)
C7 C8 1.492(4)
C8 H8AA 0.9700
C8 H8AB 0.9700
C8 H8BC 0.9700
C8 H8BD 0.9700
C8 C9 1.545(7)
C8 C9' 1.497(11)
C10 H10A 0.9700
C10 H10B 0.9700
C10 H10C 0.9700
C10 H10D 0.9700
C10 C9 1.527(6)
C10 C9' 1.554(12)
C11 H11A 0.9700
C11 H11B 0.9700
C11 C12 1.469(4)
C12 C13 1.162(4)
C13 H13 0.9300
C14 H14A 0.9600
C14 H14B 0.9600
C14 H14C 0.9600
C15 H15A 0.9700
C15 H15B 0.9700
C16 H16A 0.9600
C16 H16B 0.9600
C16 H16C 0.9600
C9 H9A 0.9700
C9 H9B 0.9700
C9' H9'A 0.9700
C9' H9'B 0.9700

loop_
_geom_torsion_atom_site_label_1
_geom_torsion_atom_site_label_2
_geom_torsion_atom_site_label_3
_geom_torsion_atom_site_label_4
_geom_torsion
O1 C2 C3 C4 129.9(3)
O2 C7 C8 C9 -173.1(3)
O2 C7 C8 C9' 152.8(5)
O3 C5 C6 C1 174.61(19)
O3 C5 C6 C7 53.6(2)
O3 C5 C6 C10 -58.9(3)
C1 C2 C3 C4 -51.9(3)
C1 C6 C7 O2 -49.0(3)
C1 C6 C7 C8 130.6(2)
C1 C6 C10 C9 -141.4(3)
C1 C6 C10 C9' -107.3(5)
C2 C1 C6 C5 -51.6(3)
C2 C1 C6 C7 68.3(2)
C2 C1 C6 C10 -176.1(2)
C2 C1 C11 C12 -48.8(3)
C2 C3 C4 C5 49.7(3)
C3 C4 C5 O3 -170.2(2)
C3 C4 C5 C6 -52.0(3)
C4 C5 C6 C1 53.3(3)
C4 C5 C6 C7 -67.7(3)
C4 C5 C6 C10 179.9(2)
C5 O3 C15 O4 -62.5(3)
C5 C6 C7 O2 72.3(3)
C5 C6 C7 C8 -108.1(2)
C5 C6 C10 C9 93.8(3)
C5 C6 C10 C9' 127.9(5)
C6 C1 C2 O1 -128.7(3)
C6 C1 C2 C3 53.1(3)
C6 C1 C11 C12 -168.4(2)
C6 C7 C8 C9 7.3(4)
C6 C7 C8 C9' -26.7(5)
C6 C10 C9 C8 26.5(4)
C6 C10 C9' C8 -29.1(7)
C7 C6 C10 C9 -21.8(3)
C7 C6 C10 C9' 12.2(5)
C7 C8 C9 C10 -20.6(4)
C7 C8 C9' C10 33.7(7)
C10 C6 C7 O2 -170.8(3)
C10 C6 C7 C8 8.8(3)
C11 C1 C2 O1 111.7(3)
C11 C1 C2 C3 -66.5(3)
C11 C1 C6 C5 66.6(3)
C11 C1 C6 C7 -173.5(2)
C11 C1 C6 C10 -57.9(3)
C14 C1 C2 O1 -5.7(3)
C14 C1 C2 C3 176.1(2)
C14 C1 C6 C5 -172.9(2)
C14 C1 C6 C7 -52.9(3)
C14 C1 C6 C10 62.6(3)
C14 C1 C11 C12 68.9(3)
C15 O3 C5 C4 -69.7(3)
C15 O3 C5 C6 167.1(2)
C16 O4 C15 O3 -74.9(3)
